data_1001765
loop_
_publ_author_name
'Caignaert, V'
'Millange, F'
'Hervieu, M'
'Suard, E'
'Raveau, B'

_publ_section_title
;
The manganite Nd0.5 Sr0.5 Mn O3: a rare distortion of the perovskite
;
_journal_coden_ASTM SSCOA4
_journal_issue 3
_journal_name_full 'Solid State Communications'
_journal_page_first 173
_journal_page_last 177
_journal_paper_doi 10.1016/0038-1098(96)00189-5
_journal_volume 99
_journal_year 1996
_chemical_formula_structural 'Nd0.5 Sr0.5 (Mn O3)'
_chemical_formula_sum 'Mn Nd0.5 O3 Sr0.5'
_chemical_name_systematic
;
Neodymium strontium manganese oxide (0.5/0.5/1/3)
;
_space_group_IT_number 74
_symmetry_cell_setting orthorhombic
_symmetry_Int_Tables_number 74
_symmetry_space_group_name_Hall '-I 2b 2'
_symmetry_space_group_name_H-M 'I m m a'
_cell_angle_alpha 90
_cell_angle_beta 90
_cell_angle_gamma 90
_cell_formula_units_Z 4
_cell_length_a 5.431(2)
_cell_length_b 7.625(2)
_cell_length_c 5.477(2)
_cell_volume 226.8
_refine_ls_R_factor_all 0.028
_cod_original_formula_sum 'Mn Nd.5 O3 Sr.5'
_cod_database_code 1001765

loop_
_symmetry_equiv_pos_as_xyz
x,y,z
x,-y,-z
x,1/2+y,-z
x,1/2-y,z
-x,-y,-z
-x,y,z
-x,1/2-y,z
-x,1/2+y,-z
1/2+x,1/2+y,1/2+z
1/2+x,1/2-y,1/2-z
1/2+x,y,1/2-z
1/2+x,-y,1/2+z
1/2-x,1/2-y,1/2-z
1/2-x,1/2+y,1/2+z
1/2-x,-y,1/2+z
1/2-x,y,1/2-z

loop_
_atom_site_label
_atom_site_type_symbol
_atom_site_symmetry_multiplicity
_atom_site_Wyckoff_symbol
_atom_site_fract_x
_atom_site_fract_y
_atom_site_fract_z
_atom_site_occupancy
_atom_site_attached_hydrogens
_atom_site_calc_flag
Nd1 Nd3+ 4 e 0. 0.25 0.0016(22) 0.5 0 d
Sr1 Sr2+ 4 e 0. 0.25 0.0016(22) 0.5 0 d
Mn1 Mn4+ 4 b 0. 0. 0.5 1. 0 d
O1 O2- 4 e 0. 0.25 0.5534(21) 1. 0 d
O2 O2- 8 g 0.25 0.0268(10) 0.75 1. 0 d

loop_
_atom_type_symbol
_atom_type_oxidation_number
Nd3+ 3.000
Sr2+ 2.000
Mn4+ 3.500
O2- -2.000
